data_4500244
loop_
_publ_author_name
'Zheng, Xiao-Dan'
'Hua, Yan-Long'
'Xiong, Ren-Gen'
'Ge, Jia-Zhen'
'Lu, Tong-Bu'

_publ_section_title
;
 Cyano-Bridged Homochiral Heterometallic Helical Complexes: Synthesis,
 Structures, Magnetic and Dielectric Properties
;
_journal_issue 1
_journal_name_full 'Crystal Growth &amp; Design'
_journal_page_first 302
_journal_paper_doi 10.1021/cg101314j
_journal_volume 11
_journal_year 2011
_chemical_absolute_configuration ad
_chemical_formula_sum 'C21 H40 Fe N10 Ni O3'
_chemical_formula_weight 595.19
_chemical_name_systematic
; 
 ? 
;
_space_group_IT_number 170
_symmetry_cell_setting hexagonal
_symmetry_space_group_name_Hall 'P 65'
_symmetry_space_group_name_H-M 'P 65'
_atom_sites_solution_hydrogens geom
_atom_sites_solution_primary direct
_atom_sites_solution_secondary difmap
_audit_creation_method SHELXL-97
_cell_angle_alpha 90.00
_cell_angle_beta 90.00
_cell_angle_gamma 120.00
_cell_formula_units_Z 6
_cell_length_a 19.2182(3)
_cell_length_b 19.2182(3)
_cell_length_c 15.8420(4)
_cell_measurement_reflns_used 4865
_cell_measurement_temperature 153(2)
_cell_measurement_theta_max 27.48
_cell_measurement_theta_min 3.06
_cell_volume 5067.18(17)
_computing_structure_refinement 'SHELXL-97 (Sheldrick, 1997)'
_computing_structure_solution 'SHELXS-97 (Sheldrick, 1990)'
_diffrn_ambient_temperature 153(2)
_diffrn_measured_fraction_theta_full 0.997
_diffrn_measured_fraction_theta_max 0.997
_diffrn_measurement_device_type 'Rigaku RAXIS-RAPID Imaging Plate'
_diffrn_measurement_method \W
_diffrn_radiation_monochromator graphite
_diffrn_radiation_source 'fine-focus sealed tube'
_diffrn_radiation_type MoK\a
_diffrn_radiation_wavelength 0.71073
_diffrn_reflns_av_R_equivalents 0.0567
_diffrn_reflns_av_sigmaI/netI 0.0478
_diffrn_reflns_limit_h_max 24
_diffrn_reflns_limit_h_min -24
_diffrn_reflns_limit_k_max 24
_diffrn_reflns_limit_k_min -24
_diffrn_reflns_limit_l_max 20
_diffrn_reflns_limit_l_min -20
_diffrn_reflns_number 40750
_diffrn_reflns_theta_full 27.47
_diffrn_reflns_theta_max 27.47
_diffrn_reflns_theta_min 3.24
_exptl_absorpt_coefficient_mu 1.021
_exptl_absorpt_correction_T_max 0.7701
_exptl_absorpt_correction_T_min 0.7165
_exptl_absorpt_correction_type multi-scan
_exptl_absorpt_process_details Higashi,T.(1995).
_exptl_crystal_colour red
_exptl_crystal_density_diffrn 1.170
_exptl_crystal_density_method 'not measured'
_exptl_crystal_description wirelike
_exptl_crystal_F_000 1884
_exptl_crystal_size_max 0.35
_exptl_crystal_size_mid 0.09
_exptl_crystal_size_min 0.08
_refine_diff_density_max 0.441
_refine_diff_density_min -0.342
_refine_diff_density_rms 0.063
_refine_ls_abs_structure_details 'Flack H D (1983), Acta Cryst. A39, 876-881'
_refine_ls_abs_structure_Flack 0.004(12)
_refine_ls_extinction_method none
_refine_ls_goodness_of_fit_ref 1.062
_refine_ls_hydrogen_treatment constr
_refine_ls_matrix_type full
_refine_ls_number_parameters 350
_refine_ls_number_reflns 7684
_refine_ls_number_restraints 25
_refine_ls_restrained_S_all 1.067
_refine_ls_R_factor_all 0.0486
_refine_ls_R_factor_gt 0.0359
_refine_ls_shift/su_max 0.005
_refine_ls_shift/su_mean 0.000
_refine_ls_structure_factor_coef Fsqd
_refine_ls_weighting_details 'calc w=1/[\s^2^(Fo^2^)+(0.0384P)^2^+1.2084P] where P=(Fo^2^+2Fc^2^)/3'
_refine_ls_weighting_scheme calc
_refine_ls_wR_factor_gt 0.0748
_refine_ls_wR_factor_ref 0.0831
_reflns_number_gt 6643
_reflns_number_total 7684
_reflns_threshold_expression >2sigma(I)
_cod_data_source_file cg101314j_si_002.cif
_cod_data_source_block L-2
_cod_depositor_comments
;
The following automatic conversions were performed:

'_exptl_absorpt_correction_type' value 'MULTI-SCAN' changed to
'multi-scan' according to
/home/saulius/struct/CIF-dictionaries/cif_core.dic dictionary named
'cif_core.dic' version 2.4.1 from 2010-06-29.

Automatic conversion script
Id: cif_fix_values 1715 2011-07-08 13:25:40Z adriana 
;
_cod_original_cell_volume 5067.17(17)
_cod_original_sg_symbol_H-M P65
_cod_database_code 4500244

loop_
_symmetry_equiv_pos_as_xyz
'x, y, z'
'-y, x-y, z+2/3'
'-x+y, -x, z+1/3'
'-x, -y, z+1/2'
'y, -x+y, z+1/6'
'x-y, x, z+5/6'

loop_
_atom_site_label
_atom_site_type_symbol
_atom_site_fract_x
_atom_site_fract_y
_atom_site_fract_z
_atom_site_U_iso_or_equiv
_atom_site_adp_type
_atom_site_occupancy
_atom_site_symmetry_multiplicity
_atom_site_calc_flag
_atom_site_refinement_flags
C1 C 1.01542(18) 0.40201(19) -0.03079(19) 0.0313(7) Uani 1 1 d .
H1A H 1.0320 0.3846 -0.0806 0.038 Uiso 1 1 calc R
H1B H 1.0489 0.4040 0.0161 0.038 Uiso 1 1 calc R
C2 C 1.02689(17) 0.48477(18) -0.04584(18) 0.0282(6) Uani 1 1 d .
H2A H 1.0828 0.5222 -0.0586 0.034 Uiso 1 1 calc R
H2B H 0.9948 0.4833 -0.0938 0.034 Uiso 1 1 calc R
C3 C 1.00625(18) 0.59085(18) 0.01691(18) 0.0287(6) Uani 1 1 d .
H3 H 0.9690 0.5844 -0.0287 0.034 Uiso 1 1 calc R
C4 C 1.09070(19) 0.65687(19) -0.0086(2) 0.0367(8) Uani 1 1 d .
H4A H 1.1281 0.6637 0.0352 0.055 Uiso 1 1 calc R
H4B H 1.0908 0.7064 -0.0169 0.055 Uiso 1 1 calc R
H4C H 1.1061 0.6419 -0.0601 0.055 Uiso 1 1 calc R
C5 C 0.98176(18) 0.61878(18) 0.09564(19) 0.0300(7) Uani 1 1 d .
H5A H 0.9947 0.6738 0.0858 0.036 Uiso 1 1 calc R
H5B H 1.0160 0.6202 0.1414 0.036 Uiso 1 1 calc R
C6 C 0.89482(18) 0.57250(18) 0.12769(18) 0.0269(6) Uani 1 1 d .
C7 C 0.83517(19) 0.5672(2) 0.0597(2) 0.0339(7) Uani 1 1 d .
H7A H 0.8365 0.5363 0.0128 0.051 Uiso 1 1 calc R
H7B H 0.8498 0.6203 0.0410 0.051 Uiso 1 1 calc R
H7C H 0.7819 0.5417 0.0830 0.051 Uiso 1 1 calc R
C8 C 0.8877(2) 0.6194(2) 0.2038(2) 0.0362(7) Uani 1 1 d .
H8A H 0.8371 0.5869 0.2316 0.054 Uiso 1 1 calc R
H8B H 0.8910 0.6682 0.1841 0.054 Uiso 1 1 calc R
H8C H 0.9307 0.6321 0.2428 0.054 Uiso 1 1 calc R
C9 C 0.91031(18) 0.48378(18) 0.23093(19) 0.0286(6) Uani 1 1 d .
H9A H 0.8891 0.4996 0.2780 0.034 Uiso 1 1 calc R
H9B H 0.9679 0.5202 0.2284 0.034 Uiso 1 1 calc R
C10 C 0.89358(18) 0.39944(18) 0.24397(18) 0.0298(7) Uani 1 1 d .
H10A H 0.9186 0.3966 0.2960 0.036 Uiso 1 1 calc R
H10B H 0.8361 0.3634 0.2489 0.036 Uiso 1 1 calc R
C11 C 0.90328(19) 0.28790(19) 0.17803(19) 0.0314(7) Uani 1 1 d .
H11 H 0.8449 0.2543 0.1718 0.038 Uiso 1 1 calc R
C12 C 0.9279(2) 0.2678(2) 0.2629(2) 0.0468(9) Uani 1 1 d .
H12A H 0.9847 0.3018 0.2709 0.070 Uiso 1 1 calc R
H12B H 0.9148 0.2126 0.2629 0.070 Uiso 1 1 calc R
H12C H 0.8996 0.2765 0.3079 0.070 Uiso 1 1 calc R
C13 C 0.9435(2) 0.2668(2) 0.1078(2) 0.0348(7) Uani 1 1 d .
H13A H 0.9378 0.2150 0.1214 0.042 Uiso 1 1 calc R
H13B H 1.0004 0.3058 0.1095 0.042 Uiso 1 1 calc R
C14 C 0.9151(2) 0.26243(19) 0.0156(2) 0.0335(7) Uani 1 1 d .
C15 C 0.8256(2) 0.2035(2) 0.0058(2) 0.0427(8) Uani 1 1 d .
H15A H 0.7957 0.2223 0.0375 0.064 Uiso 1 1 calc R
H15B H 0.8136 0.1517 0.0263 0.064 Uiso 1 1 calc R
H15C H 0.8112 0.1994 -0.0528 0.064 Uiso 1 1 calc R
C16 C 0.9611(2) 0.2333(2) -0.0401(2) 0.0450(9) Uani 1 1 d .
H16A H 0.9495 0.2366 -0.0984 0.067 Uiso 1 1 calc R
H16B H 0.9446 0.1786 -0.0262 0.067 Uiso 1 1 calc R
H16C H 1.0177 0.2665 -0.0304 0.067 Uiso 1 1 calc R
C17 C 0.81399(16) 0.40484(17) -0.11708(17) 0.0231(6) Uani 1 1 d .
C18 C 0.70616(16) 0.40757(16) -0.23295(17) 0.0215(6) Uani 1 1 d .
C19 C 0.84977(16) 0.44586(18) -0.28070(17) 0.0243(6) Uani 1 1 d .
C20 C 0.72954(17) 0.30713(18) -0.33565(19) 0.0265(6) Uani 1 1 d .
N10 N 0.69656(15) 0.26903(15) -0.17644(15) 0.0281(5) Uani 1 1 d .
Fe1 Fe 0.76601(2) 0.35150(2) -0.22332(2) 0.02056(9) Uani 1 1 d .
N1 N 0.92960(14) 0.34324(15) -0.01158(15) 0.0272(5) Uani 1 1 d .
H1C H 0.9035 0.3344 -0.0618 0.033 Uiso 1 1 calc R
N2 N 1.00242(15) 0.51231(14) 0.03044(14) 0.0250(5) Uani 1 1 d .
H2C H 1.0377 0.5193 0.0724 0.030 Uiso 1 1 calc R
N3 N 0.87241(14) 0.48868(14) 0.15126(14) 0.0236(5) Uani 1 1 d .
H3A H 0.8187 0.4632 0.1621 0.028 Uiso 1 1 calc R
N4 N 0.92493(14) 0.37386(14) 0.17297(15) 0.0253(5) Uani 1 1 d .
H4D H 0.9795 0.4037 0.1754 0.030 Uiso 1 1 calc R
N5 N 0.84266(13) 0.42759(14) -0.05175(15) 0.0249(5) Uani 1 1 d .
N6 N 0.67292(15) 0.44283(15) -0.24261(15) 0.0284(6) Uani 1 1 d .
N7 N 0.89784(15) 0.50121(17) -0.31578(17) 0.0344(6) Uani 1 1 d .
N8 N 0.70685(17) 0.27936(17) -0.40128(17) 0.0368(6) Uani 1 1 d .
O1 O 0.65219(16) 0.20927(14) -0.14473(16) 0.0487(6) Uani 1 1 d .
C21 C 0.84336(19) 0.31454(19) -0.22423(18) 0.0319(7) Uani 1 1 d .
Ni1 Ni 0.88860(2) 0.41187(2) 0.06414(2) 0.02133(9) Uani 1 1 d .
N9 N 0.8903(2) 0.2941(2) -0.22009(19) 0.0501(8) Uani 1 1 d .
O1W O 0.0790(6) 0.8494(6) 0.1957(8) 0.246(5) Uani 0.80 1 d PU
O2W O 0.0117(17) 0.8292(16) 0.950(2) 0.466(14) Uani 0.67 1 d PU
O3W O 0.042(2) 0.142(2) 0.291(3) 0.355(19) Uani 0.33 1 d PU
O4W O 0.953(2) 0.081(2) 0.790(2) 0.192(13) Uani 0.20 1 d PU

loop_
_atom_site_aniso_label
_atom_site_aniso_U_11
_atom_site_aniso_U_22
_atom_site_aniso_U_33
_atom_site_aniso_U_23
_atom_site_aniso_U_13
_atom_site_aniso_U_12
C1 0.0289(16) 0.0435(19) 0.0247(16) 0.0010(13) 0.0044(12) 0.0205(15)
C2 0.0233(15) 0.0396(17) 0.0190(15) 0.0046(12) 0.0054(11) 0.0137(13)
C3 0.0269(16) 0.0294(16) 0.0230(15) 0.0037(12) -0.0003(12) 0.0091(13)
C4 0.0347(18) 0.0346(18) 0.0285(17) 0.0056(14) 0.0013(13) 0.0081(15)
C5 0.0323(16) 0.0258(15) 0.0259(16) -0.0001(11) -0.0025(12) 0.0099(14)
C6 0.0306(16) 0.0282(16) 0.0223(15) -0.0019(11) -0.0001(11) 0.0150(13)
C7 0.0355(17) 0.0356(17) 0.0348(17) 0.0012(14) -0.0020(14) 0.0209(14)
C8 0.0376(19) 0.0343(18) 0.0364(18) -0.0053(13) 0.0005(14) 0.0177(16)
C9 0.0308(16) 0.0347(16) 0.0174(14) -0.0010(12) -0.0044(12) 0.0143(13)
C10 0.0315(16) 0.0368(17) 0.0188(15) 0.0007(12) -0.0014(12) 0.0154(14)
C11 0.0324(17) 0.0312(17) 0.0292(17) 0.0042(13) 0.0020(13) 0.0148(14)
C12 0.068(3) 0.046(2) 0.0333(19) 0.0094(15) 0.0027(17) 0.033(2)
C13 0.0405(18) 0.0389(18) 0.0306(17) 0.0051(14) -0.0012(14) 0.0240(16)
C14 0.0434(19) 0.0325(17) 0.0291(16) -0.0025(13) -0.0016(14) 0.0223(16)
C15 0.046(2) 0.0327(18) 0.048(2) -0.0093(16) -0.0062(16) 0.0187(17)
C16 0.061(2) 0.051(2) 0.038(2) -0.0051(16) 0.0000(16) 0.039(2)
C17 0.0175(13) 0.0295(15) 0.0212(15) 0.0036(11) 0.0021(11) 0.0110(12)
C18 0.0213(14) 0.0237(14) 0.0170(13) -0.0004(11) 0.0011(10) 0.0094(12)
C19 0.0216(14) 0.0315(16) 0.0199(14) -0.0013(12) 0.0003(11) 0.0133(13)
C20 0.0275(15) 0.0276(16) 0.0253(16) -0.0008(12) -0.0024(12) 0.0144(13)
N10 0.0310(14) 0.0336(15) 0.0206(12) -0.0046(11) 0.0003(10) 0.0167(12)
Fe1 0.0210(2) 0.0259(2) 0.01557(18) -0.00063(15) -0.00069(15) 0.01232(17)
N1 0.0278(13) 0.0347(14) 0.0217(13) -0.0013(10) -0.0017(10) 0.0175(12)
N2 0.0245(12) 0.0321(14) 0.0156(11) 0.0005(9) -0.0015(9) 0.0120(11)
N3 0.0221(12) 0.0283(13) 0.0176(12) -0.0013(9) -0.0001(9) 0.0106(10)
N4 0.0240(12) 0.0299(13) 0.0210(12) 0.0023(10) 0.0006(9) 0.0127(11)
N5 0.0235(12) 0.0303(13) 0.0213(13) 0.0002(10) -0.0023(10) 0.0136(11)
N6 0.0311(14) 0.0347(14) 0.0209(13) -0.0005(10) 0.0019(10) 0.0176(12)
N7 0.0282(14) 0.0421(16) 0.0304(15) 0.0012(12) 0.0028(11) 0.0158(13)
N8 0.0441(16) 0.0368(15) 0.0283(15) -0.0101(11) -0.0088(12) 0.0192(13)
O1 0.0582(16) 0.0282(13) 0.0463(15) 0.0055(11) 0.0166(12) 0.0116(12)
C21 0.0391(18) 0.0455(18) 0.0182(14) 0.0035(13) 0.0028(13) 0.0266(16)
Ni1 0.01978(18) 0.02664(19) 0.01534(16) -0.00037(14) -0.00108(13) 0.00993(16)
N9 0.061(2) 0.079(2) 0.0361(16) 0.0122(16) 0.0102(15) 0.0546(19)
O1W 0.247(10) 0.182(8) 0.286(12) -0.022(8) -0.122(9) 0.089(7)
O2W 0.50(2) 0.43(2) 0.52(2) -0.031(16) 0.019(17) 0.265(16)
O3W 0.30(2) 0.37(3) 0.41(3) 0.003(18) -0.003(18) 0.171(18)
O4W 0.189(19) 0.20(2) 0.20(2) -0.068(15) 0.022(15) 0.105(15)

loop_
_atom_type_symbol
_atom_type_description
_atom_type_scat_dispersion_real
_atom_type_scat_dispersion_imag
_atom_type_scat_source
C C 0.0033 0.0016 'International Tables Vol C Tables 4.2.6.8 and 6.1.1.4'
H H 0.0000 0.0000 'International Tables Vol C Tables 4.2.6.8 and 6.1.1.4'
N N 0.0061 0.0033 'International Tables Vol C Tables 4.2.6.8 and 6.1.1.4'
O O 0.0106 0.0060 'International Tables Vol C Tables 4.2.6.8 and 6.1.1.4'
Ni Ni 0.3393 1.1124 'International Tables Vol C Tables 4.2.6.8 and 6.1.1.4'
Fe Fe 0.3463 0.8444 'International Tables Vol C Tables 4.2.6.8 and 6.1.1.4'

loop_
_geom_angle_atom_site_label_1
_geom_angle_atom_site_label_2
_geom_angle_atom_site_label_3
_geom_angle
_geom_angle_site_symmetry_1
_geom_angle_site_symmetry_3
N1 C1 C2 110.7(2) . .
N1 C1 H1A 109.5 . .
C2 C1 H1A 109.5 . .
N1 C1 H1B 109.5 . .
C2 C1 H1B 109.5 . .
H1A C1 H1B 108.1 . .
N2 C2 C1 109.9(2) . .
N2 C2 H2A 109.7 . .
C1 C2 H2A 109.7 . .
N2 C2 H2B 109.7 . .
C1 C2 H2B 109.7 . .
H2A C2 H2B 108.2 . .
N2 C3 C5 111.8(2) . .
N2 C3 C4 111.9(3) . .
C5 C3 C4 108.1(2) . .
N2 C3 H3 108.3 . .
C5 C3 H3 108.3 . .
C4 C3 H3 108.3 . .
C3 C4 H4A 109.5 . .
C3 C4 H4B 109.5 . .
H4A C4 H4B 109.5 . .
C3 C4 H4C 109.5 . .
H4A C4 H4C 109.5 . .
H4B C4 H4C 109.5 . .
C3 C5 C6 120.4(2) . .
C3 C5 H5A 107.2 . .
C6 C5 H5A 107.2 . .
C3 C5 H5B 107.2 . .
C6 C5 H5B 107.2 . .
H5A C5 H5B 106.9 . .
N3 C6 C5 110.6(2) . .
N3 C6 C7 107.5(2) . .
C5 C6 C7 111.5(2) . .
N3 C6 C8 111.8(2) . .
C5 C6 C8 107.9(2) . .
C7 C6 C8 107.7(2) . .
C6 C7 H7A 109.5 . .
C6 C7 H7B 109.5 . .
H7A C7 H7B 109.5 . .
C6 C7 H7C 109.5 . .
H7A C7 H7C 109.5 . .
H7B C7 H7C 109.5 . .
C6 C8 H8A 109.5 . .
C6 C8 H8B 109.5 . .
H8A C8 H8B 109.5 . .
C6 C8 H8C 109.5 . .
H8A C8 H8C 109.5 . .
H8B C8 H8C 109.5 . .
N3 C9 C10 109.8(2) . .
N3 C9 H9A 109.7 . .
C10 C9 H9A 109.7 . .
N3 C9 H9B 109.7 . .
C10 C9 H9B 109.7 . .
H9A C9 H9B 108.2 . .
N4 C10 C9 110.7(2) . .
N4 C10 H10A 109.5 . .
C9 C10 H10A 109.5 . .
N4 C10 H10B 109.5 . .
C9 C10 H10B 109.5 . .
H10A C10 H10B 108.1 . .
N4 C11 C13 111.0(2) . .
N4 C11 C12 112.0(3) . .
C13 C11 C12 108.1(3) . .
N4 C11 H11 108.5 . .
C13 C11 H11 108.5 . .
C12 C11 H11 108.5 . .
C11 C12 H12A 109.5 . .
C11 C12 H12B 109.5 . .
H12A C12 H12B 109.5 . .
C11 C12 H12C 109.5 . .
H12A C12 H12C 109.5 . .
H12B C12 H12C 109.5 . .
C11 C13 C14 119.5(3) . .
C11 C13 H13A 107.4 . .
C14 C13 H13A 107.4 . .
C11 C13 H13B 107.4 . .
C14 C13 H13B 107.4 . .
H13A C13 H13B 107.0 . .
N1 C14 C15 107.2(3) . .
N1 C14 C16 111.7(3) . .
C15 C14 C16 108.1(3) . .
N1 C14 C13 109.8(3) . .
C15 C14 C13 111.9(3) . .
C16 C14 C13 108.1(3) . .
C14 C15 H15A 109.5 . .
C14 C15 H15B 109.5 . .
H15A C15 H15B 109.5 . .
C14 C15 H15C 109.5 . .
H15A C15 H15C 109.5 . .
H15B C15 H15C 109.5 . .
C14 C16 H16A 109.5 . .
C14 C16 H16B 109.5 . .
H16A C16 H16B 109.5 . .
C14 C16 H16C 109.5 . .
H16A C16 H16C 109.5 . .
H16B C16 H16C 109.5 . .
N5 C17 Fe1 171.2(3) . .
N6 C18 Fe1 176.3(2) . .
N7 C19 Fe1 178.5(3) . .
N8 C20 Fe1 178.5(3) . .
O1 N10 Fe1 174.6(2) . .
N10 Fe1 C18 98.60(12) . .
N10 Fe1 C21 92.95(13) . .
C18 Fe1 C21 168.45(12) . .
N10 Fe1 C20 92.83(12) . .
C18 Fe1 C20 89.30(12) . .
C21 Fe1 C20 90.39(12) . .
N10 Fe1 C19 177.46(12) . .
C18 Fe1 C19 83.64(11) . .
C21 Fe1 C19 84.81(12) . .
C20 Fe1 C19 85.99(12) . .
N10 Fe1 C17 93.40(12) . .
C18 Fe1 C17 91.83(11) . .
C21 Fe1 C17 87.22(12) . .
C20 Fe1 C17 173.43(12) . .
C19 Fe1 C17 87.70(12) . .
C1 N1 C14 113.9(2) . .
C1 N1 Ni1 104.43(17) . .
C14 N1 Ni1 121.91(19) . .
C1 N1 H1C 105.0 . .
C14 N1 H1C 105.0 . .
Ni1 N1 H1C 105.0 . .
C2 N2 C3 112.3(2) . .
C2 N2 Ni1 104.15(17) . .
C3 N2 Ni1 117.43(18) . .
C2 N2 H2C 107.5 . .
C3 N2 H2C 107.5 . .
Ni1 N2 H2C 107.5 . .
C9 N3 C6 113.3(2) . .
C9 N3 Ni1 104.94(17) . .
C6 N3 Ni1 121.12(17) . .
C9 N3 H3A 105.4 . .
C6 N3 H3A 105.4 . .
Ni1 N3 H3A 105.4 . .
C10 N4 C11 113.3(2) . .
C10 N4 Ni1 104.23(17) . .
C11 N4 Ni1 117.88(18) . .
C10 N4 H4D 106.9 . .
C11 N4 H4D 106.9 . .
Ni1 N4 H4D 106.9 . .
C17 N5 Ni1 151.3(2) . .
C18 N6 Ni1 164.8(2) . 2_654
N9 C21 Fe1 176.1(3) . .
N6 Ni1 N4 89.23(9) 3_665 .
N6 Ni1 N5 85.14(9) 3_665 .
N4 Ni1 N5 169.50(9) . .
N6 Ni1 N2 169.95(10) 3_665 .
N4 Ni1 N2 98.60(9) . .
N5 Ni1 N2 88.06(9) . .
N6 Ni1 N3 85.96(9) 3_665 .
N4 Ni1 N3 84.29(9) . .
N5 Ni1 N3 104.10(9) . .
N2 Ni1 N3 88.54(9) . .
N6 Ni1 N1 102.83(9) 3_665 .
N4 Ni1 N1 87.62(9) . .
N5 Ni1 N1 85.00(9) . .
N2 Ni1 N1 83.90(9) . .
N3 Ni1 N1 167.99(9) . .

loop_
_geom_bond_atom_site_label_1
_geom_bond_atom_site_label_2
_geom_bond_distance
_geom_bond_site_symmetry_2
C1 N1 1.492(4) .
C1 C2 1.512(4) .
C1 H1A 0.9700 .
C1 H1B 0.9700 .
C2 N2 1.487(4) .
C2 H2A 0.9700 .
C2 H2B 0.9700 .
C3 N2 1.489(4) .
C3 C5 1.523(4) .
C3 C4 1.532(4) .
C3 H3 0.9800 .
C4 H4A 0.9600 .
C4 H4B 0.9600 .
C4 H4C 0.9600 .
C5 C6 1.534(4) .
C5 H5A 0.9700 .
C5 H5B 0.9700 .
C6 N3 1.492(4) .
C6 C7 1.538(4) .
C6 C8 1.552(4) .
C7 H7A 0.9600 .
C7 H7B 0.9600 .
C7 H7C 0.9600 .
C8 H8A 0.9600 .
C8 H8B 0.9600 .
C8 H8C 0.9600 .
C9 N3 1.484(4) .
C9 C10 1.501(4) .
C9 H9A 0.9700 .
C9 H9B 0.9700 .
C10 N4 1.472(4) .
C10 H10A 0.9700 .
C10 H10B 0.9700 .
C11 N4 1.490(4) .
C11 C13 1.521(4) .
C11 C12 1.538(4) .
C11 H11 0.9800 .
C12 H12A 0.9600 .
C12 H12B 0.9600 .
C12 H12C 0.9600 .
C13 C14 1.546(4) .
C13 H13A 0.9700 .
C13 H13B 0.9700 .
C14 N1 1.498(4) .
C14 C15 1.522(5) .
C14 C16 1.537(4) .
C15 H15A 0.9600 .
C15 H15B 0.9600 .
C15 H15C 0.9600 .
C16 H16A 0.9600 .
C16 H16B 0.9600 .
C16 H16C 0.9600 .
C17 N5 1.151(4) .
C17 Fe1 1.946(3) .
C18 N6 1.151(4) .
C18 Fe1 1.936(3) .
C19 N7 1.145(4) .
C19 Fe1 1.946(3) .
C20 N8 1.150(4) .
C20 Fe1 1.946(3) .
N10 O1 1.149(3) .
N10 Fe1 1.652(3) .
Fe1 C21 1.942(3) .
N1 Ni1 2.200(2) .
N1 H1C 0.9100 .
N2 Ni1 2.139(2) .
N2 H2C 0.9100 .
N3 Ni1 2.154(2) .
N3 H3A 0.9100 .
N4 Ni1 2.122(2) .
N4 H4D 0.9100 .
N5 Ni1 2.123(2) .
N6 Ni1 2.078(3) 2_654
C21 N9 1.152(4) .
Ni1 N6 2.078(3) 3_665

loop_
_geom_hbond_atom_site_label_D
_geom_hbond_atom_site_label_H
_geom_hbond_atom_site_label_A
_geom_hbond_distance_DH
_geom_hbond_distance_HA
_geom_hbond_distance_DA
_geom_hbond_angle_DHA
_geom_hbond_site_symmetry_A
N2 H2C N7 0.91 2.31 3.190(4) 163.8 4_765
N4 H4D N7 0.91 2.15 3.036(4) 165.5 4_765
N3 H3A N8 0.91 2.33 3.119(4) 145.6 2_655

loop_
_geom_torsion_atom_site_label_1
_geom_torsion_atom_site_label_2
_geom_torsion_atom_site_label_3
_geom_torsion_atom_site_label_4
_geom_torsion
_geom_torsion_site_symmetry_4
N1 C1 C2 N2 59.7(3) .
N2 C3 C5 C6 -67.1(3) .
C4 C3 C5 C6 169.3(3) .
C3 C5 C6 N3 61.9(3) .
C3 C5 C6 C7 -57.6(4) .
C3 C5 C6 C8 -175.6(3) .
N3 C9 C10 N4 59.0(3) .
N4 C11 C13 C14 -70.4(4) .
C12 C11 C13 C14 166.3(3) .
C11 C13 C14 N1 62.5(4) .
C11 C13 C14 C15 -56.4(4) .
C11 C13 C14 C16 -175.4(3) .
O1 N10 Fe1 C18 172(3) .
O1 N10 Fe1 C21 -8(3) .
O1 N10 Fe1 C20 83(3) .
O1 N10 Fe1 C19 20(5) .
O1 N10 Fe1 C17 -95(3) .
N6 C18 Fe1 N10 -150(4) .
N6 C18 Fe1 C21 32(4) .
N6 C18 Fe1 C20 -57(4) .
N6 C18 Fe1 C19 29(4) .
N6 C18 Fe1 C17 117(4) .
N8 C20 Fe1 N10 -6(11) .
N8 C20 Fe1 C18 -104(11) .
N8 C20 Fe1 C21 87(11) .
N8 C20 Fe1 C19 172(100) .
N8 C20 Fe1 C17 156(11) .
N7 C19 Fe1 N10 102(11) .
N7 C19 Fe1 C18 -50(11) .
N7 C19 Fe1 C21 130(11) .
N7 C19 Fe1 C20 39(11) .
N7 C19 Fe1 C17 -143(11) .
N5 C17 Fe1 N10 51.6(16) .
N5 C17 Fe1 C18 150.3(16) .
N5 C17 Fe1 C21 -41.2(16) .
N5 C17 Fe1 C20 -109.9(17) .
N5 C17 Fe1 C19 -126.1(16) .
C2 C1 N1 C14 -172.1(2) .
C2 C1 N1 Ni1 -36.8(3) .
C15 C14 N1 C1 -162.4(3) .
C16 C14 N1 C1 -44.1(3) .
C13 C14 N1 C1 75.8(3) .
C15 C14 N1 Ni1 70.9(3) .
C16 C14 N1 Ni1 -170.8(2) .
C13 C14 N1 Ni1 -50.9(3) .
C1 C2 N2 C3 -175.4(2) .
C1 C2 N2 Ni1 -47.3(2) .
C5 C3 N2 C2 -179.5(2) .
C4 C3 N2 C2 -58.1(3) .
C5 C3 N2 Ni1 59.8(3) .
C4 C3 N2 Ni1 -178.83(19) .
C10 C9 N3 C6 -172.6(2) .
C10 C9 N3 Ni1 -38.3(3) .
C5 C6 N3 C9 73.3(3) .
C7 C6 N3 C9 -164.8(2) .
C8 C6 N3 C9 -46.9(3) .
C5 C6 N3 Ni1 -52.8(3) .
C7 C6 N3 Ni1 69.1(3) .
C8 C6 N3 Ni1 -172.96(19) .
C9 C10 N4 C11 -174.4(2) .
C9 C10 N4 Ni1 -45.0(3) .
C13 C11 N4 C10 -174.8(2) .
C12 C11 N4 C10 -53.7(3) .
C13 C11 N4 Ni1 63.2(3) .
C12 C11 N4 Ni1 -175.8(2) .
Fe1 C17 N5 Ni1 -0.2(19) .
Fe1 C18 N6 Ni1 107(4) 2_654
N10 Fe1 C21 N9 -83(5) .
C18 Fe1 C21 N9 96(4) .
C20 Fe1 C21 N9 -175(5) .
C19 Fe1 C21 N9 99(5) .
C17 Fe1 C21 N9 11(5) .
C10 N4 Ni1 N6 -68.08(18) 3_665
C11 N4 Ni1 N6 58.5(2) 3_665
C10 N4 Ni1 N5 -125.5(5) .
C11 N4 Ni1 N5 1.0(6) .
C10 N4 Ni1 N2 105.58(18) .
C11 N4 Ni1 N2 -127.9(2) .
C10 N4 Ni1 N3 17.93(17) .
C11 N4 Ni1 N3 144.5(2) .
C10 N4 Ni1 N1 -170.96(18) .
C11 N4 Ni1 N1 -44.4(2) .
C17 N5 Ni1 N6 -69.1(4) 3_665
C17 N5 Ni1 N4 -11.3(8) .
C17 N5 Ni1 N2 118.3(4) .
C17 N5 Ni1 N3 -153.7(4) .
C17 N5 Ni1 N1 34.3(4) .
C2 N2 Ni1 N6 -112.0(5) 3_665
C3 N2 Ni1 N6 12.9(6) 3_665
C2 N2 Ni1 N4 107.24(18) .
C3 N2 Ni1 N4 -127.87(19) .
C2 N2 Ni1 N5 -64.60(18) .
C3 N2 Ni1 N5 60.29(19) .
C2 N2 Ni1 N3 -168.76(18) .
C3 N2 Ni1 N3 -43.88(19) .
C2 N2 Ni1 N1 20.58(18) .
C3 N2 Ni1 N1 145.5(2) .
C9 N3 Ni1 N6 100.60(18) 3_665
C6 N3 Ni1 N6 -129.6(2) 3_665
C9 N3 Ni1 N4 10.97(18) .
C6 N3 Ni1 N4 140.7(2) .
C9 N3 Ni1 N5 -175.45(17) .
C6 N3 Ni1 N5 -45.7(2) .
C9 N3 Ni1 N2 -87.82(18) .
C6 N3 Ni1 N2 41.9(2) .
C9 N3 Ni1 N1 -36.9(5) .
C6 N3 Ni1 N1 92.8(5) .
C1 N1 Ni1 N6 -179.09(17) 3_665
C14 N1 Ni1 N6 -48.3(2) 3_665
C1 N1 Ni1 N4 -90.43(18) .
C14 N1 Ni1 N4 40.4(2) .
C1 N1 Ni1 N5 97.06(18) .
C14 N1 Ni1 N5 -132.2(2) .
C1 N1 Ni1 N2 8.49(18) .
C14 N1 Ni1 N2 139.3(2) .
C1 N1 Ni1 N3 -42.8(5) .
C14 N1 Ni1 N3 88.0(5) .
